data_7715410
loop_
_publ_author_name
'Selikhov, Alexander N.'
'F&#xe9;lix, Gautier'
'Lyubov, Dmitry M.'
'Nelyubina, Yulia V.'
'Cherkasov, Anton V.'
'Sene, Saad'
'Taydakov, Ilya V.'
'Metlin, Mikhail T.'
'Tyutyunov, Andrey A.'
'Guari, Yannick'
'Larionova, Joulia'
'Trifonov, Alexander A.'

_publ_section_title
;
 Luminescent Er<sup>3+</sup> based single molecule magnets with
 fluorinated alkoxide or aryloxide ligands.
;
_journal_issue 14
_journal_name_full 'Dalton transactions (Cambridge, England : 2003)'
_journal_page_first 6352
_journal_page_last 6366
_journal_paper_doi 10.1039/d3dt04375d
_journal_volume 53
_journal_year 2024
_chemical_formula_moiety 'C66 H13 Er F45 N O3'
_chemical_formula_sum 'C66 H13 Er F45 N O3'
_chemical_formula_weight 1890.03
_space_group_crystal_system triclinic
_space_group_IT_number 2
_space_group_name_Hall '-P 1'
_space_group_name_H-M_alt 'P -1'
_atom_sites_solution_hydrogens geom
_atom_sites_solution_primary dual
_audit_creation_date 2023-08-27
_audit_creation_method
;
Olex2 1.5
(compiled 2023.02.24 svn.rf166f9f3 for OlexSys, GUI svn.r6725)
;
_audit_update_record
;
2023-08-27 deposited with the CCDC.	2024-03-06 downloaded from the CCDC.
;
_cell_angle_alpha 84.4720(10)
_cell_angle_beta 83.219(2)
_cell_angle_gamma 83.909(2)
_cell_formula_units_Z 2
_cell_length_a 15.0250(4)
_cell_length_b 15.1826(4)
_cell_length_c 15.5060(4)
_cell_measurement_reflns_used 9929
_cell_measurement_temperature 100
_cell_measurement_theta_max 29.43
_cell_measurement_theta_min 2.41
_cell_volume 3480.03(16)
_computing_molecular_graphics 'Olex2 1.5 (Dolomanov et al., 2009)'
_computing_publication_material 'Olex2 1.5 (Dolomanov et al., 2009)'
_computing_structure_refinement 'XL  (Sheldrick, 2008)'
_computing_structure_solution 'SHELXT 2014/4 (Sheldrick, 2014)'
_diffrn_ambient_temperature 100.00
_diffrn_measured_fraction_theta_full 0.997
_diffrn_measured_fraction_theta_max 0.997
_diffrn_measurement_device_type 'Bruker D8 Quest'
_diffrn_measurement_method '\f and \w scans'
_diffrn_radiation_type MoK\a
_diffrn_radiation_wavelength 0.71073
_diffrn_reflns_av_R_equivalents 0.0385
_diffrn_reflns_av_unetI/netI 0.0548
_diffrn_reflns_Laue_measured_fraction_full 0.997
_diffrn_reflns_Laue_measured_fraction_max 0.997
_diffrn_reflns_limit_h_max 19
_diffrn_reflns_limit_h_min -19
_diffrn_reflns_limit_k_max 19
_diffrn_reflns_limit_k_min -19
_diffrn_reflns_limit_l_max 19
_diffrn_reflns_limit_l_min -18
_diffrn_reflns_number 37911
_diffrn_reflns_point_group_measured_fraction_full 0.997
_diffrn_reflns_point_group_measured_fraction_max 0.997
_diffrn_reflns_theta_full 25.242
_diffrn_reflns_theta_max 27.000
_diffrn_reflns_theta_min 1.802
_exptl_absorpt_coefficient_mu 1.374
_exptl_absorpt_correction_T_max 0.1561
_exptl_absorpt_correction_T_min 0.1087
_exptl_absorpt_correction_type multi-scan
_exptl_absorpt_process_details
;
SADABS-2016/2 (Bruker,2016/2) was used for absorption correction.
wR2(int) was 0.0880 before and 0.0486 after correction.
The Ratio of minimum to maximum transmission is 0.6963.
The \l/2 correction factor is Not present.
;
_exptl_crystal_colour pink
_exptl_crystal_colour_primary pink
_exptl_crystal_density_diffrn 1.804
_exptl_crystal_description plate
_exptl_crystal_F_000 1826
_exptl_crystal_size_max 0.25
_exptl_crystal_size_mid 0.2
_exptl_crystal_size_min 0.03
_refine_diff_density_max 1.339
_refine_diff_density_min -0.753
_refine_diff_density_rms 0.098
_refine_ls_extinction_method none
_refine_ls_goodness_of_fit_ref 1.017
_refine_ls_hydrogen_treatment constr
_refine_ls_matrix_type full
_refine_ls_number_parameters 1058
_refine_ls_number_reflns 15149
_refine_ls_number_restraints 56
_refine_ls_restrained_S_all 1.020
_refine_ls_R_factor_all 0.0528
_refine_ls_R_factor_gt 0.0427
_refine_ls_shift/su_max 0.003
_refine_ls_shift/su_mean 0.000
_refine_ls_structure_factor_coef Fsqd
_refine_ls_weighting_details 'w=1/[\s^2^(Fo^2^)+(0.0481P)^2^+4.3312P] where P=(Fo^2^+2Fc^2^)/3'
_refine_ls_weighting_scheme calc
_refine_ls_wR_factor_gt 0.0995
_refine_ls_wR_factor_ref 0.1044
_reflns_Friedel_coverage 0.000
_reflns_number_gt 12837
_reflns_number_total 15149
_reflns_threshold_expression 'I > 2\s(I)'
_cod_data_source_file d3dt04375d2.cif
_cod_data_source_block 5
_cod_depositor_comments 'Adding full bibliography for 7715406--7715411.cif.'
_cod_database_code 7715410
_shelxl_version_number 2014/6
_shelx_space_group_comment
;
The symmetry employed for this shelxl refinement is uniquely defined
by the following loop, which should always be used as a source of
symmetry information in preference to the above space-group names.
They are only intended as comments.
;
_shelx_estimated_absorpt_t_max 0.960
_shelx_estimated_absorpt_t_min 0.725
_olex2_refinement_description
;
1. Fixed Uiso
 At 1.2 times of:
  All C(H) groups
 At 1.5 times of:
  All C(H,H,H) groups
2. Restrained distances
 N1-C66 \\sim N1'-C66'
 with sigma of 0.02
 N1'-C65' \\sim N1-C65
 with sigma of 0.02
3. Uiso/Uaniso restraints and constraints
Uanis(C58) \\sim Ueq, Uanis(C58') \\sim Ueq, Uanis(C62') \\sim Ueq, Uanis(C61)
\\sim Ueq, Uanis(C64') \\sim Ueq: with sigma of 0.01 and sigma for terminal
atoms of 0.02
Uanis(N1) \\sim Ueq, Uanis(C66') \\sim Ueq: with sigma of 0.005 and sigma for
terminal atoms of 0.01
Uanis(C64') \\sim Ueq: with sigma of 0.005 and sigma for terminal atoms of 0.01
Uanis(C65') \\sim Ueq, Uanis(C65) \\sim Ueq: with sigma of 0.005 and sigma for
terminal atoms of 0.01
Uanis(C61') = Uanis(C61)
Uanis(C59) = Uanis(C59')
Uanis(C62') = Uanis(C62)
Uanis(C59') = Uanis(C59)
Uanis(C60') = Uanis(C60)
Uanis(C64') = Uanis(C64)
Uanis(C63') = Uanis(C63)
Uanis(C58) = Uanis(C58')
Uanis(N1) = Uanis(N1')
Uanis(C66) = Uanis(C66')
Uanis(C65') = Uanis(C65)
4. Others
 Sof(C58')=Sof(C63')=Sof(C62')=Sof(H62')=Sof(C61')=Sof(H61')=Sof(C60')=
 Sof(H60')=Sof(C59')=Sof(H59')=Sof(C64')=Sof(H64D)=Sof(H64E)=Sof(H64F)=1-FVAR(1)
 Sof(C63)=Sof(C58)=Sof(C59)=Sof(H59)=Sof(C60)=Sof(H60)=Sof(C61)=Sof(H61)=
 Sof(C62)=Sof(H62)=Sof(C64)=Sof(H64A)=Sof(H64B)=Sof(H64C)=FVAR(1)
 Fixed Sof: N1'(0.5) N1(0.5) C65(0.5) H65A(0.5) H65B(0.5) H65C(0.5) C65'(0.5)
 H65D(0.5) H65E(0.5) H65F(0.5) C66'(0.5) H66A(0.5) H66B(0.5) H66C(0.5) C66(0.5)
 H66D(0.5) H66E(0.5) H66F(0.5)
5.a Aromatic/amide H refined with riding coordinates:
 C62'(H62'), C61'(H61'), C60'(H60'), C59'(H59'), C59(H59), C60(H60), C61(H61),
 C62(H62)
5.b Fitted hexagon refined as free rotating group:
 C58'(C63',C62',C61',C60',C59'), C63(C58,C59,C60,C61,C62)
5.c Idealised Me refined as rotating group:
 C64(H64A,H64B,H64C), C64'(H64D,H64E,H64F), C65(H65A,H65B,H65C), C65'(H65D,
 H65E,H65F), C66'(H66A,H66B,H66C), C66(H66D,H66E,H66F)
;
_smtbx_masks_void_probe_radius 1.2
_smtbx_masks_void_truncation_radius 1.2
_olex2_submission_special_instructions 'No special instructions were received'

loop_
_space_group_symop_operation_xyz
'x, y, z'
'-x, -y, -z'

loop_
_atom_site_label
_atom_site_type_symbol
_atom_site_fract_x
_atom_site_fract_y
_atom_site_fract_z
_atom_site_U_iso_or_equiv
_atom_site_adp_type
_atom_site_occupancy
_atom_site_site_symmetry_order
_atom_site_calc_flag
_atom_site_refinement_flags_posn
_atom_site_refinement_flags_adp
_atom_site_refinement_flags_occupancy
_atom_site_disorder_assembly
_atom_site_disorder_group
F1 F 0.71827(16) 0.77000(14) 0.87477(14) 0.0317(5) Uani 1 1 d . . . . .
C1 C 0.8435(3) 0.6033(2) 0.8597(2) 0.0218(7) Uani 1 1 d . . . . .
Er1 Er 0.71703(2) 0.72610(2) 0.71594(2) 0.02339(6) Uani 1 1 d . . . . .
N1' N 0.7242(13) 0.8939(16) 0.6989(11) 0.054(3) Uani 0.5 1 d D . P A 2
O1 O 0.80958(18) 0.64808(17) 0.78760(16) 0.0246(6) Uani 1 1 d . . . . .
N1 N 0.7423(13) 0.8859(16) 0.7123(11) 0.054(3) Uani 0.5 1 d D U P A 1
C2 C 0.8054(2) 0.6469(2) 0.9444(2) 0.0225(8) Uani 1 1 d . . . . .
O2 O 0.73681(19) 0.71636(18) 0.58182(16) 0.0281(6) Uani 1 1 d . . . . .
F2 F 0.67068(17) 0.84318(15) 1.02046(15) 0.0357(6) Uani 1 1 d . . . . .
O3 O 0.58194(17) 0.74032(17) 0.76189(16) 0.0257(6) Uani 1 1 d . . . . .
F3 F 0.71548(18) 0.76340(16) 1.17518(15) 0.0387(6) Uani 1 1 d . . . . .
C3 C 0.7494(3) 0.7254(2) 0.9472(2) 0.0234(8) Uani 1 1 d . . . . .
F4 F 0.82060(19) 0.60420(16) 1.17781(14) 0.0400(6) Uani 1 1 d . . . . .
C4 C 0.7218(3) 0.7654(2) 1.0227(3) 0.0270(8) Uani 1 1 d . . . . .
C5 C 0.7449(3) 0.7257(3) 1.1019(2) 0.0290(9) Uani 1 1 d . . . . .
F5 F 0.88253(16) 0.53345(15) 1.03010(14) 0.0311(5) Uani 1 1 d . . . . .
C6 C 0.7979(3) 0.6458(3) 1.1025(2) 0.0282(8) Uani 1 1 d . . . . .
F6 F 0.95507(15) 0.42794(14) 0.90051(14) 0.0289(5) Uani 1 1 d . . . . .
F7 F 0.89012(18) 0.27210(15) 0.91265(15) 0.0374(6) Uani 1 1 d . . . . .
C7 C 0.8268(3) 0.6093(2) 1.0251(2) 0.0252(8) Uani 1 1 d . . . . .
F8 F 0.7125(2) 0.25955(17) 0.90181(18) 0.0473(7) Uani 1 1 d . . . . .
C8 C 0.9466(3) 0.6055(2) 0.8437(2) 0.0240(8) Uani 1 1 d . . . . .
C9 C 0.9991(3) 0.6541(3) 0.8848(2) 0.0278(8) Uani 1 1 d . . . . .
F9 F 0.60138(17) 0.41031(17) 0.87163(16) 0.0394(6) Uani 1 1 d . . . . .
C10 C 1.0902(3) 0.6564(3) 0.8627(2) 0.0311(9) Uani 1 1 d . . . . .
F10 F 0.66466(15) 0.56779(15) 0.85313(14) 0.0290(5) Uani 1 1 d . . . . .
C11 C 1.1333(3) 0.6094(3) 0.7949(3) 0.0334(10) Uani 1 1 d . . . . .
F11 F 0.96421(16) 0.70419(16) 0.95047(15) 0.0335(5) Uani 1 1 d . . . . .
F12 F 1.13814(17) 0.70272(19) 0.90592(16) 0.0434(6) Uani 1 1 d . . . . .
C12 C 1.0833(3) 0.5628(3) 0.7500(2) 0.0295(9) Uani 1 1 d . . . . .
F13 F 1.22186(16) 0.6081(2) 0.77480(17) 0.0466(7) Uani 1 1 d . . . . .
C13 C 0.9926(3) 0.5612(3) 0.7737(2) 0.0259(8) Uani 1 1 d . . . . .
F14 F 1.12380(16) 0.51582(17) 0.68458(14) 0.0365(6) Uani 1 1 d . . . . .
C14 C 0.8137(3) 0.5070(2) 0.8719(2) 0.0230(8) Uani 1 1 d . . . . .
F15 F 0.94822(15) 0.51054(14) 0.73012(14) 0.0288(5) Uani 1 1 d . . . . .
C15 C 0.8675(3) 0.4277(2) 0.8899(2) 0.0242(8) Uani 1 1 d . . . . .
C16 C 0.8347(3) 0.3460(3) 0.8984(2) 0.0294(9) Uani 1 1 d . . . . .
F16 F 0.71118(16) 0.56601(15) 0.67446(13) 0.0315(5) Uani 1 1 d . . . . .
F17 F 0.68759(18) 0.39756(16) 0.68620(14) 0.0382(6) Uani 1 1 d . . . . .
C17 C 0.7460(3) 0.3393(3) 0.8916(3) 0.0329(9) Uani 1 1 d . . . . .
F18 F 0.6781(2) 0.31138(17) 0.54109(17) 0.0454(7) Uani 1 1 d . . . . .
C18 C 0.6893(3) 0.4149(3) 0.8762(2) 0.0304(9) Uani 1 1 d . . . . .
C19 C 0.7239(3) 0.4962(2) 0.8665(2) 0.0240(8) Uani 1 1 d . . . . .
F19 F 0.68867(18) 0.40306(16) 0.38315(15) 0.0385(6) Uani 1 1 d . . . . .
F20 F 0.71677(16) 0.57503(15) 0.36625(13) 0.0303(5) Uani 1 1 d . . . . .
C20 C 0.7415(3) 0.6784(3) 0.5048(2) 0.0251(8) Uani 1 1 d . . . . .
C21 C 0.7177(3) 0.5800(3) 0.5176(2) 0.0272(8) Uani 1 1 d . . . . .
F21 F 0.55796(16) 0.64679(16) 0.46119(15) 0.0337(5) Uani 1 1 d . . . . .
F22 F 0.46313(19) 0.7580(2) 0.35738(19) 0.0539(8) Uani 1 1 d . . . . .
C22 C 0.7087(3) 0.5309(3) 0.5983(2) 0.0284(9) Uani 1 1 d . . . . .
F23 F 0.5213(2) 0.9167(2) 0.2933(2) 0.0681(10) Uani 1 1 d . . . . .
C23 C 0.6957(3) 0.4417(3) 0.6065(2) 0.0304(9) Uani 1 1 d . . . . .
F24 F 0.6814(2) 0.96083(18) 0.3335(2) 0.0597(8) Uani 1 1 d . . . . .
C24 C 0.6899(3) 0.3975(3) 0.5346(3) 0.0339(9) Uani 1 1 d . . . . .
C25 C 0.6968(3) 0.4440(3) 0.4536(3) 0.0305(9) Uani 1 1 d . . . . .
F25 F 0.78085(18) 0.84883(16) 0.43426(16) 0.0393(6) Uani 1 1 d . . . . .
C26 C 0.7113(3) 0.5320(3) 0.4468(2) 0.0278(8) Uani 1 1 d . . . . .
F26 F 0.88932(18) 0.6096(2) 0.59539(15) 0.0484(7) Uani 1 1 d . . . . .
F27 F 1.06045(18) 0.5895(2) 0.53036(18) 0.0568(8) Uani 1 1 d . . . . .
C27 C 0.6781(3) 0.7393(3) 0.4481(2) 0.0285(9) Uani 1 1 d . . . . .
F28 F 1.10987(17) 0.62789(19) 0.35806(17) 0.0446(6) Uani 1 1 d . . . . .
C28 C 0.5943(3) 0.7218(3) 0.4287(2) 0.0308(9) Uani 1 1 d . . . . .
F29 F 0.98138(18) 0.69084(17) 0.25186(15) 0.0407(6) Uani 1 1 d . . . . .
C29 C 0.5421(3) 0.7796(3) 0.3751(3) 0.0387(10) Uani 1 1 d . . . . .
F30 F 0.81208(16) 0.71823(16) 0.31395(14) 0.0334(5) Uani 1 1 d . . . . .
C30 C 0.5713(3) 0.8600(3) 0.3432(3) 0.0459(12) Uani 1 1 d . . . . .
C31 C 0.6516(3) 0.8822(3) 0.3646(3) 0.0440(12) Uani 1 1 d . . . . .
F31 F 0.54788(16) 0.66352(16) 0.94776(15) 0.0351(6) Uani 1 1 d . . . . .
C32 C 0.7028(3) 0.8237(3) 0.4166(3) 0.0340(10) Uani 1 1 d . . . . .
F32 F 0.52429(19) 0.73603(18) 1.09840(16) 0.0427(6) Uani 1 1 d . . . . .
F33 F 0.4421(3) 0.9020(2) 1.11068(19) 0.0677(10) Uani 1 1 d . . . . .
C33 C 0.8405(3) 0.6697(3) 0.4601(2) 0.0264(8) Uani 1 1 d . . . . .
C34 C 0.9085(3) 0.6355(3) 0.5103(3) 0.0344(10) Uani 1 1 d . . . . .
F34 F 0.3845(3) 0.9946(2) 0.9657(2) 0.0944(15) Uani 1 1 d . . . . .
F35 F 0.4043(2) 0.92560(17) 0.81486(18) 0.0623(9) Uani 1 1 d . . . . .
C35 C 0.9985(3) 0.6223(3) 0.4781(3) 0.0387(10) Uani 1 1 d . . . . .
F36 F 0.30188(18) 0.76250(19) 0.8098(2) 0.0523(8) Uani 1 1 d . . . . .
C36 C 1.0234(3) 0.6417(3) 0.3906(3) 0.0329(9) Uani 1 1 d . . . . .
F37 F 0.1936(2) 0.8314(3) 0.6915(3) 0.0833(12) Uani 1 1 d . . . . .
C37 C 0.9587(3) 0.6731(3) 0.3377(2) 0.0301(9) Uani 1 1 d . . . . .
F38 F 0.2638(2) 0.9079(3) 0.5358(2) 0.0807(11) Uani 1 1 d . . . . .
C38 C 0.8699(3) 0.6868(3) 0.3718(2) 0.0284(9) Uani 1 1 d . . . . .
F39 F 0.4449(2) 0.9099(2) 0.50131(18) 0.0630(9) Uani 1 1 d . . . . .
C39 C 0.4915(3) 0.7422(3) 0.7870(2) 0.0266(8) Uani 1 1 d . . . . .
C40 C 0.4729(3) 0.7880(3) 0.8740(3) 0.0283(9) Uani 1 1 d . . . . .
F40 F 0.55402(18) 0.83323(19) 0.61232(16) 0.0460(7) Uani 1 1 d . . . . .
C41 C 0.5050(3) 0.7451(3) 0.9489(3) 0.0304(9) Uani 1 1 d . . . . .
F41 F 0.37540(16) 0.64371(16) 0.93398(14) 0.0337(5) Uani 1 1 d . . . . .
F42 F 0.33997(18) 0.47909(17) 0.93004(16) 0.0408(6) Uani 1 1 d . . . . .
C42 C 0.4938(3) 0.7813(3) 1.0285(3) 0.0353(10) Uani 1 1 d . . . . .
F43 F 0.39549(18) 0.38801(16) 0.78678(17) 0.0409(6) Uani 1 1 d . . . . .
C43 C 0.4516(4) 0.8655(3) 1.0342(3) 0.0481(13) Uani 1 1 d . . . . .
C44 C 0.4227(4) 0.9118(3) 0.9616(3) 0.0537(14) Uani 1 1 d . . . . .
F44 F 0.49275(17) 0.46850(16) 0.64777(15) 0.0384(6) Uani 1 1 d . . . . .
F45 F 0.53305(16) 0.63319(15) 0.65030(14) 0.0322(5) Uani 1 1 d . . . . .
C45 C 0.4331(4) 0.8730(3) 0.8821(3) 0.0419(11) Uani 1 1 d . . . . .
C46 C 0.4333(3) 0.7907(3) 0.7173(3) 0.0307(9) Uani 1 1 d . . . . .
C47 C 0.3402(3) 0.7945(3) 0.7320(3) 0.0420(11) Uani 1 1 d . . . . .
C48 C 0.2833(3) 0.8307(4) 0.6722(4) 0.0536(14) Uani 1 1 d . . . . .
C49 C 0.3179(4) 0.8691(4) 0.5941(4) 0.0518(13) Uani 1 1 d . . . . .
C50 C 0.4093(4) 0.8692(3) 0.5766(3) 0.0465(12) Uani 1 1 d . . . . .
C51 C 0.4660(3) 0.8302(3) 0.6362(3) 0.0351(10) Uani 1 1 d . . . . .
C52 C 0.4626(3) 0.6459(2) 0.7949(2) 0.0239(8) Uani 1 1 d . . . . .
C53 C 0.4107(3) 0.6028(3) 0.8624(2) 0.0274(8) Uani 1 1 d . . . . .
C54 C 0.3897(3) 0.5168(3) 0.8610(3) 0.0296(9) Uani 1 1 d . . . . .
C55 C 0.4176(3) 0.4703(3) 0.7896(3) 0.0301(9) Uani 1 1 d . . . . .
C56 C 0.4673(3) 0.5116(3) 0.7201(3) 0.0295(9) Uani 1 1 d . . . . .
C57 C 0.4883(3) 0.5961(3) 0.7235(2) 0.0268(8) Uani 1 1 d . . . . .
C58' C 0.8115(6) 0.8894(8) 0.7257(8) 0.069(3) Uani 0.443(6) 1 d G U P A 2
C63' C 0.8353(6) 0.9291(7) 0.7957(7) 0.057(2) Uani 0.443(6) 1 d G . P A 2
C62' C 0.9225(8) 0.9129(8) 0.8190(7) 0.088(4) Uani 0.443(6) 1 d G U P A 2
H62' H 0.9388 0.9400 0.8668 0.106 Uiso 0.443(6) 1 calc R U P A 2
C61' C 0.9858(6) 0.8570(9) 0.7723(10) 0.145(7) Uani 0.443(6) 1 d G . P A 2
H61' H 1.0453 0.8459 0.7883 0.175 Uiso 0.443(6) 1 calc R U P A 2
C60' C 0.9619(7) 0.8173(8) 0.7024(9) 0.088(3) Uani 0.443(6) 1 d G . P A 2
H60' H 1.0051 0.7791 0.6705 0.105 Uiso 0.443(6) 1 calc R U P A 2
C59' C 0.8747(8) 0.8335(7) 0.6791(7) 0.077(3) Uani 0.443(6) 1 d G . P A 2
H59' H 0.8584 0.8064 0.6313 0.093 Uiso 0.443(6) 1 calc R U P A 2
C63 C 0.8999(6) 0.8543(5) 0.7291(5) 0.057(2) Uani 0.557(6) 1 d G . P A 1
C58 C 0.8160(5) 0.8950(6) 0.7587(6) 0.069(3) Uani 0.557(6) 1 d G U P A 1
C59 C 0.8053(5) 0.9380(6) 0.8349(6) 0.077(3) Uani 0.557(6) 1 d G . P A 1
H59 H 0.7480 0.9658 0.8552 0.093 Uiso 0.557(6) 1 calc R U P A 1
C60 C 0.8785(7) 0.9404(6) 0.8815(5) 0.088(3) Uani 0.557(6) 1 d G . P A 1
H60 H 0.8712 0.9698 0.9336 0.105 Uiso 0.557(6) 1 calc R U P A 1
C61 C 0.9623(6) 0.8997(7) 0.8519(7) 0.145(7) Uani 0.557(6) 1 d G U P A 1
H61 H 1.0123 0.9013 0.8838 0.175 Uiso 0.557(6) 1 calc R U P A 1
C62 C 0.9730(4) 0.8566(6) 0.7757(7) 0.088(4) Uani 0.557(6) 1 d G . P A 1
H62 H 1.0303 0.8288 0.7554 0.106 Uiso 0.557(6) 1 calc R U P A 1
C64 C 0.9212(11) 0.7978(11) 0.6478(11) 0.110(4) Uani 0.557(6) 1 d . . P A 1
H64A H 0.8654 0.7778 0.6332 0.165 Uiso 0.557(6) 1 calc R U P A 1
H64B H 0.9635 0.7461 0.6616 0.165 Uiso 0.557(6) 1 calc R U P A 1
H64C H 0.9481 0.8345 0.5980 0.165 Uiso 0.557(6) 1 calc R U P A 1
C64' C 0.7733(13) 0.9978(13) 0.8403(14) 0.110(4) Uani 0.443(6) 1 d . U P A 2
H64D H 0.7630 1.0503 0.7994 0.165 Uiso 0.443(6) 1 calc R U P A 2
H64E H 0.8001 1.0146 0.8902 0.165 Uiso 0.443(6) 1 calc R U P A 2
H64F H 0.7157 0.9738 0.8607 0.165 Uiso 0.443(6) 1 calc R U P A 2
C65 C 0.7557(11) 0.9302(15) 0.6263(11) 0.060(3) Uani 0.5 1 d D U P A 1
H65A H 0.8123 0.9051 0.5959 0.090 Uiso 0.5 1 calc R U P A 1
H65B H 0.7584 0.9938 0.6305 0.090 Uiso 0.5 1 calc R U P A 1
H65C H 0.7055 0.9218 0.5938 0.090 Uiso 0.5 1 calc R U P A 1
C65' C 0.7254(11) 0.9377(15) 0.6120(11) 0.060(3) Uani 0.5 1 d D U P A 2
H65D H 0.7701 0.9051 0.5725 0.090 Uiso 0.5 1 calc R U P A 2
H65E H 0.7412 0.9986 0.6124 0.090 Uiso 0.5 1 calc R U P A 2
H65F H 0.6657 0.9391 0.5920 0.090 Uiso 0.5 1 calc R U P A 2
C66' C 0.645(3) 0.931(4) 0.754(4) 0.058(4) Uani 0.5 1 d D U P A 2
H66A H 0.5901 0.9210 0.7298 0.087 Uiso 0.5 1 calc R U P A 2
H66B H 0.6481 0.9948 0.7561 0.087 Uiso 0.5 1 calc R U P A 2
H66C H 0.6448 0.9015 0.8133 0.087 Uiso 0.5 1 calc R U P A 2
C66 C 0.661(3) 0.935(4) 0.752(4) 0.058(4) Uani 0.5 1 d D . P A 1
H66D H 0.6108 0.9316 0.7177 0.087 Uiso 0.5 1 calc R U P A 1
H66E H 0.6715 0.9974 0.7536 0.087 Uiso 0.5 1 calc R U P A 1
H66F H 0.6456 0.9089 0.8117 0.087 Uiso 0.5 1 calc R U P A 1

loop_
_atom_site_aniso_label
_atom_site_aniso_U_11
_atom_site_aniso_U_22
_atom_site_aniso_U_33
_atom_site_aniso_U_23
_atom_site_aniso_U_13
_atom_site_aniso_U_12
F1 0.0404(14) 0.0274(12) 0.0259(11) -0.0025(9) -0.0099(10) 0.0111(10)
C1 0.026(2) 0.0213(18) 0.0173(16) -0.0028(13) -0.0028(14) 0.0041(15)
Er1 0.02373(10) 0.02707(9) 0.01673(8) 0.00133(6) 0.00117(6) 0.00318(6)
N1' 0.052(5) 0.054(4) 0.055(4) -0.002(3) -0.007(4) -0.009(4)
O1 0.0276(14) 0.0254(14) 0.0183(12) 0.0007(10) -0.0019(11) 0.0054(11)
N1 0.052(5) 0.054(4) 0.055(4) -0.002(3) -0.007(4) -0.009(4)
C2 0.0197(19) 0.0247(19) 0.0231(18) -0.0052(14) 0.0014(15) -0.0030(15)
O2 0.0326(16) 0.0334(15) 0.0162(12) -0.0029(10) 0.0019(11) 0.0030(12)
F2 0.0444(15) 0.0259(12) 0.0357(13) -0.0096(10) -0.0064(11) 0.0102(10)
O3 0.0220(14) 0.0278(14) 0.0250(13) -0.0007(10) 0.0020(11) 0.0021(11)
F3 0.0519(16) 0.0373(14) 0.0255(12) -0.0141(10) -0.0014(11) 0.0090(12)
C3 0.028(2) 0.0246(19) 0.0178(17) 0.0016(13) -0.0046(15) -0.0021(15)
F4 0.0597(17) 0.0395(14) 0.0165(11) -0.0021(9) -0.0035(11) 0.0139(12)
C4 0.026(2) 0.0230(19) 0.031(2) -0.0058(15) -0.0038(16) 0.0046(16)
C5 0.033(2) 0.027(2) 0.0252(19) -0.0079(15) 0.0013(17) 0.0019(17)
F5 0.0384(14) 0.0300(12) 0.0216(11) -0.0031(9) -0.0047(10) 0.0132(10)
C6 0.034(2) 0.028(2) 0.0218(18) -0.0014(14) -0.0036(16) 0.0001(17)
F6 0.0286(12) 0.0284(12) 0.0276(11) -0.0017(9) -0.0035(9) 0.0066(9)
F7 0.0489(16) 0.0235(12) 0.0359(13) 0.0020(9) -0.0014(11) 0.0066(11)
C7 0.026(2) 0.0226(19) 0.0265(19) -0.0041(14) -0.0050(16) 0.0044(15)
F8 0.0570(18) 0.0325(14) 0.0535(17) 0.0009(12) -0.0045(14) -0.0148(13)
C8 0.0224(19) 0.0273(19) 0.0186(17) 0.0015(14) 0.0016(14) 0.0067(15)
C9 0.033(2) 0.029(2) 0.0195(18) -0.0001(14) -0.0012(16) 0.0033(17)
F9 0.0291(13) 0.0484(15) 0.0414(14) -0.0021(11) -0.0028(11) -0.0092(11)
C10 0.028(2) 0.044(2) 0.0216(19) 0.0000(16) -0.0041(16) -0.0033(18)
F10 0.0240(12) 0.0342(12) 0.0265(11) -0.0034(9) -0.0018(9) 0.0068(9)
C11 0.022(2) 0.049(3) 0.025(2) 0.0041(17) 0.0013(16) 0.0017(18)
F11 0.0312(13) 0.0403(14) 0.0293(12) -0.0132(10) 0.0038(10) -0.0033(11)
F12 0.0338(14) 0.0691(19) 0.0301(13) -0.0123(12) -0.0001(11) -0.0143(13)
C12 0.029(2) 0.036(2) 0.0201(18) -0.0006(15) 0.0020(16) 0.0078(17)
F13 0.0208(13) 0.083(2) 0.0342(14) -0.0080(13) 0.0029(11) -0.0013(13)
C13 0.026(2) 0.029(2) 0.0210(18) -0.0005(14) -0.0044(15) 0.0049(16)
F14 0.0315(13) 0.0502(15) 0.0240(12) -0.0075(10) 0.0011(10) 0.0126(11)
C14 0.029(2) 0.0252(19) 0.0143(16) -0.0037(13) -0.0009(14) 0.0011(15)
F15 0.0313(13) 0.0309(12) 0.0231(11) -0.0063(9) -0.0019(9) 0.0049(10)
C15 0.027(2) 0.028(2) 0.0167(17) -0.0039(13) -0.0022(15) 0.0039(16)
C16 0.038(2) 0.025(2) 0.0214(18) -0.0012(14) 0.0020(17) 0.0061(17)
F16 0.0429(14) 0.0330(13) 0.0173(10) 0.0016(9) -0.0029(10) -0.0005(11)
F17 0.0523(16) 0.0366(14) 0.0228(12) 0.0050(9) 0.0022(11) -0.0042(12)
C17 0.046(3) 0.029(2) 0.0236(19) -0.0019(15) 0.0006(18) -0.0099(19)
F18 0.0636(19) 0.0348(14) 0.0377(14) -0.0022(11) 0.0036(13) -0.0151(13)
C18 0.035(2) 0.035(2) 0.0207(19) -0.0031(15) 0.0008(16) -0.0066(18)
C19 0.027(2) 0.0266(19) 0.0172(17) -0.0021(13) -0.0036(15) 0.0038(15)
F19 0.0487(16) 0.0418(14) 0.0244(12) -0.0096(10) 0.0021(11) -0.0027(12)
F20 0.0349(13) 0.0370(13) 0.0162(10) -0.0010(9) 0.0011(9) 0.0047(10)
C20 0.024(2) 0.031(2) 0.0180(17) -0.0004(14) 0.0013(15) 0.0023(16)
C21 0.022(2) 0.033(2) 0.0229(19) 0.0035(15) -0.0002(15) 0.0023(16)
F21 0.0275(13) 0.0403(14) 0.0306(12) 0.0013(10) -0.0007(10) 0.0024(10)
F22 0.0358(16) 0.074(2) 0.0472(17) 0.0140(14) -0.0112(13) 0.0053(14)
C22 0.029(2) 0.036(2) 0.0189(18) -0.0018(15) -0.0013(15) 0.0024(17)
F23 0.0502(19) 0.073(2) 0.070(2) 0.0345(17) -0.0126(16) 0.0175(16)
C23 0.029(2) 0.037(2) 0.0219(19) 0.0020(15) 0.0026(16) 0.0015(18)
F24 0.066(2) 0.0370(16) 0.068(2) 0.0211(14) -0.0043(16) 0.0074(14)
C24 0.033(2) 0.033(2) 0.033(2) -0.0008(17) 0.0017(18) 0.0005(18)
C25 0.027(2) 0.039(2) 0.0241(19) -0.0078(16) 0.0018(16) 0.0021(18)
F25 0.0417(15) 0.0336(13) 0.0409(14) 0.0018(10) -0.0039(12) -0.0008(11)
C26 0.025(2) 0.037(2) 0.0184(18) 0.0022(15) 0.0016(15) 0.0039(17)
F26 0.0349(15) 0.079(2) 0.0233(12) 0.0160(12) -0.0027(11) 0.0111(14)
F27 0.0318(15) 0.087(2) 0.0450(16) 0.0128(15) -0.0091(13) 0.0151(15)
C27 0.030(2) 0.030(2) 0.0225(19) -0.0012(15) 0.0029(16) 0.0073(17)
F28 0.0265(13) 0.0576(17) 0.0450(15) -0.0023(12) 0.0084(11) 0.0022(12)
C28 0.031(2) 0.036(2) 0.0223(19) -0.0021(15) 0.0012(16) 0.0078(18)
F29 0.0432(15) 0.0521(16) 0.0231(12) -0.0026(10) 0.0105(11) -0.0042(12)
C29 0.031(2) 0.050(3) 0.031(2) 0.0017(19) -0.0032(18) 0.010(2)
F30 0.0342(13) 0.0434(14) 0.0201(11) -0.0005(9) -0.0015(10) 0.0037(11)
C30 0.040(3) 0.050(3) 0.039(3) 0.017(2) -0.001(2) 0.013(2)
C31 0.046(3) 0.040(3) 0.039(3) 0.0081(19) 0.006(2) 0.005(2)
F31 0.0376(14) 0.0377(14) 0.0275(12) -0.0072(10) -0.0047(10) 0.0136(11)
C32 0.034(2) 0.035(2) 0.029(2) -0.0011(16) 0.0027(18) 0.0078(18)
F32 0.0485(16) 0.0524(16) 0.0277(13) -0.0098(11) -0.0041(12) -0.0006(13)
F33 0.113(3) 0.0501(18) 0.0389(16) -0.0245(13) 0.0054(17) 0.0017(18)
C33 0.027(2) 0.027(2) 0.0235(19) -0.0022(14) -0.0002(16) 0.0034(16)
C34 0.037(2) 0.041(2) 0.023(2) 0.0023(16) -0.0020(17) 0.0047(19)
F34 0.176(4) 0.0343(17) 0.063(2) -0.0170(15) 0.000(2) 0.037(2)
F35 0.109(3) 0.0293(14) 0.0400(16) 0.0018(11) -0.0009(16) 0.0215(15)
C35 0.030(2) 0.047(3) 0.037(2) 0.0048(19) -0.0067(19) 0.005(2)
F36 0.0296(15) 0.0550(18) 0.0625(19) 0.0177(14) 0.0070(13) 0.0067(13)
C36 0.025(2) 0.040(2) 0.033(2) -0.0067(17) 0.0031(17) 0.0013(18)
F37 0.0274(17) 0.102(3) 0.112(3) 0.029(2) -0.0142(18) 0.0057(17)
C37 0.034(2) 0.032(2) 0.0215(19) -0.0028(15) 0.0073(17) -0.0020(18)
F38 0.066(2) 0.095(3) 0.076(2) 0.024(2) -0.036(2) 0.017(2)
C38 0.030(2) 0.032(2) 0.0212(18) 0.0000(15) -0.0029(16) 0.0033(17)
F39 0.073(2) 0.073(2) 0.0318(15) 0.0130(14) -0.0002(14) 0.0228(17)
C39 0.027(2) 0.026(2) 0.0239(19) -0.0010(14) 0.0002(16) 0.0038(16)
C40 0.029(2) 0.026(2) 0.028(2) -0.0060(15) 0.0064(16) -0.0011(16)
F40 0.0364(15) 0.0607(18) 0.0327(14) 0.0113(12) 0.0073(11) 0.0063(13)
C41 0.027(2) 0.033(2) 0.030(2) -0.0088(16) 0.0039(17) -0.0018(17)
F41 0.0357(14) 0.0392(14) 0.0236(11) -0.0055(9) 0.0076(10) -0.0022(11)
F42 0.0491(16) 0.0408(14) 0.0311(13) 0.0041(10) 0.0040(12) -0.0140(12)
C42 0.038(3) 0.038(2) 0.030(2) -0.0094(17) 0.0037(18) -0.0031(19)
F43 0.0492(16) 0.0301(13) 0.0437(15) -0.0045(10) -0.0038(12) -0.0059(12)
C43 0.073(4) 0.042(3) 0.029(2) -0.0162(19) 0.009(2) -0.007(2)
C44 0.083(4) 0.024(2) 0.048(3) -0.011(2) 0.006(3) 0.011(2)
F44 0.0424(15) 0.0412(14) 0.0319(13) -0.0158(10) 0.0004(11) 0.0012(11)
F45 0.0334(13) 0.0398(13) 0.0204(11) -0.0032(9) 0.0061(10) 0.0015(10)
C45 0.059(3) 0.032(2) 0.029(2) 0.0008(17) 0.007(2) 0.004(2)
C46 0.028(2) 0.030(2) 0.032(2) -0.0018(16) -0.0026(17) 0.0050(17)
C47 0.033(3) 0.042(3) 0.047(3) 0.003(2) -0.004(2) 0.009(2)
C48 0.033(3) 0.052(3) 0.071(4) 0.011(3) -0.010(3) 0.006(2)
C49 0.044(3) 0.055(3) 0.054(3) 0.004(2) -0.019(3) 0.012(2)
C50 0.063(3) 0.042(3) 0.030(2) 0.0029(19) -0.006(2) 0.013(2)
C51 0.034(2) 0.038(2) 0.030(2) -0.0040(17) 0.0022(18) 0.0098(19)
C52 0.0212(19) 0.0270(19) 0.0220(18) -0.0003(14) -0.0023(15) 0.0029(15)
C53 0.027(2) 0.032(2) 0.0214(18) -0.0023(15) -0.0007(16) 0.0023(16)
C54 0.029(2) 0.033(2) 0.027(2) 0.0032(15) -0.0031(17) -0.0047(17)
C55 0.027(2) 0.031(2) 0.032(2) -0.0014(16) -0.0071(17) 0.0012(17)
C56 0.025(2) 0.038(2) 0.0253(19) -0.0094(16) -0.0040(16) 0.0060(17)
C57 0.025(2) 0.031(2) 0.0223(18) 0.0011(15) -0.0022(15) 0.0013(16)
C58' 0.072(4) 0.052(4) 0.084(6) 0.011(4) -0.006(4) -0.025(3)
C63' 0.041(5) 0.057(5) 0.076(6) 0.016(4) -0.009(4) -0.025(4)
C62' 0.061(6) 0.067(6) 0.123(7) 0.040(5) 0.004(5) -0.003(4)
C61' 0.122(9) 0.137(10) 0.171(11) 0.015(8) -0.010(8) -0.013(8)
C60' 0.069(7) 0.084(8) 0.105(9) 0.014(6) -0.008(6) -0.005(6)
C59' 0.073(7) 0.051(6) 0.105(9) 0.016(6) -0.001(6) -0.018(5)
C63 0.041(5) 0.057(5) 0.076(6) 0.016(4) -0.009(4) -0.025(4)
C58 0.072(4) 0.052(4) 0.084(6) 0.011(4) -0.006(4) -0.025(3)
C59 0.073(7) 0.051(6) 0.105(9) 0.016(6) -0.001(6) -0.018(5)
C60 0.069(7) 0.084(8) 0.105(9) 0.014(6) -0.008(6) -0.005(6)
C61 0.122(9) 0.137(10) 0.171(11) 0.015(8) -0.010(8) -0.013(8)
C62 0.061(6) 0.067(6) 0.123(7) 0.040(5) 0.004(5) -0.003(4)
C64 0.082(7) 0.096(7) 0.134(8) 0.017(6) 0.022(6) 0.013(6)
C64' 0.082(7) 0.096(7) 0.134(8) 0.017(6) 0.022(6) 0.013(6)
C65 0.065(7) 0.059(4) 0.057(5) -0.004(4) -0.006(5) -0.010(6)
C65' 0.065(7) 0.059(4) 0.057(5) -0.004(4) -0.006(5) -0.010(6)
C66' 0.075(9) 0.045(5) 0.054(4) -0.007(3) -0.014(7) 0.010(8)
C66 0.075(9) 0.045(5) 0.054(4) -0.007(3) -0.014(7) 0.010(8)

loop_
_atom_type_symbol
_atom_type_description
_atom_type_scat_dispersion_real
_atom_type_scat_dispersion_imag
_atom_type_scat_source
C C 0.0033 0.0016 'International Tables Vol C Tables 4.2.6.8 and 6.1.1.4'
H H 0.0000 0.0000 'International Tables Vol C Tables 4.2.6.8 and 6.1.1.4'
Er Er -0.2586 4.9576 'International Tables Vol C Tables 4.2.6.8 and 6.1.1.4'
F F 0.0171 0.0103 'International Tables Vol C Tables 4.2.6.8 and 6.1.1.4'
N N 0.0061 0.0033 'International Tables Vol C Tables 4.2.6.8 and 6.1.1.4'
O O 0.0106 0.0060 'International Tables Vol C Tables 4.2.6.8 and 6.1.1.4'

loop_
_geom_angle_atom_site_label_1
_geom_angle_atom_site_label_2
_geom_angle_atom_site_label_3
_geom_angle
_geom_angle_site_symmetry_1
_geom_angle_site_symmetry_3
_geom_angle_publ_flag
C3 F1 Er1 132.5(2) . . ?
O1 C1 C2 111.8(3) . . ?
O1 C1 C8 106.1(3) . . ?
O1 C1 C14 109.4(3) . . ?
C2 C1 C14 105.8(3) . . ?
C8 C1 C2 110.6(3) . . ?
C8 C1 C14 113.2(3) . . ?
F1 Er1 C59' 83.1(2) . . ?
N1' Er1 F1 75.4(4) . . ?
N1' Er1 F16 159.8(4) . . ?
N1' Er1 C59' 49.4(5) . . ?
O1 Er1 F1 65.40(8) . . ?
O1 Er1 N1' 118.4(4) . . ?
O1 Er1 N1 110.2(4) . . ?
O1 Er1 O2 115.44(10) . . ?
O1 Er1 F16 75.03(9) . . ?
O1 Er1 C59' 79.6(2) . . ?
N1 Er1 F1 70.2(4) . . ?
N1 Er1 F16 163.7(4) . . ?
O2 Er1 F1 165.78(9) . . ?
O2 Er1 N1' 92.8(4) . . ?
O2 Er1 N1 97.1(4) . . ?
O2 Er1 F16 67.17(9) . . ?
O2 Er1 C59' 83.1(2) . . ?
O3 Er1 F1 76.89(9) . . ?
O3 Er1 N1' 91.7(4) . . ?
O3 Er1 O1 120.88(10) . . ?
O3 Er1 N1 96.6(4) . . ?
O3 Er1 O2 111.94(11) . . ?
O3 Er1 F16 93.40(9) . . ?
O3 Er1 C59' 140.0(2) . . ?
F16 Er1 F1 124.81(7) . . ?
F16 Er1 C59' 126.3(2) . . ?
C58' N1' Er1 94.5(11) . . ?
C58' N1' C65' 108.9(14) . . ?
C58' N1' C66' 121(3) . . ?
C65' N1' Er1 117.5(16) . . ?
C65' N1' C66' 110(3) . . ?
C66' N1' Er1 106(3) . . ?
C1 O1 Er1 157.5(2) . . ?
C58 N1 Er1 109.8(11) . . ?
C58 N1 C65 109.9(15) . . ?
C58 N1 C66 110(3) . . ?
C65 N1 Er1 114.5(16) . . ?
C65 N1 C66 103(3) . . ?
C66 N1 Er1 109(3) . . ?
C3 C2 C1 124.5(3) . . ?
C7 C2 C1 121.2(3) . . ?
C7 C2 C3 114.3(3) . . ?
C20 O2 Er1 158.3(2) . . ?
C39 O3 Er1 173.7(2) . . ?
F1 C3 C2 122.7(3) . . ?
F1 C3 C4 114.3(3) . . ?
C4 C3 C2 123.0(3) . . ?
F2 C4 C3 120.1(3) . . ?
F2 C4 C5 119.1(3) . . ?
C3 C4 C5 120.7(3) . . ?
F3 C5 C4 120.4(3) . . ?
F3 C5 C6 121.5(4) . . ?
C6 C5 C4 118.1(3) . . ?
F4 C6 C5 120.1(3) . . ?
F4 C6 C7 120.4(3) . . ?
C7 C6 C5 119.4(4) . . ?
F5 C7 C2 119.4(3) . . ?
F5 C7 C6 116.2(3) . . ?
C6 C7 C2 124.3(3) . . ?
C9 C8 C1 127.3(3) . . ?
C9 C8 C13 114.8(3) . . ?
C13 C8 C1 117.6(3) . . ?
C10 C9 C8 123.5(4) . . ?
F11 C9 C8 122.1(4) . . ?
F11 C9 C10 114.4(4) . . ?
C9 C10 C11 119.7(4) . . ?
F12 C10 C9 121.0(4) . . ?
F12 C10 C11 119.3(4) . . ?
C12 C11 C10 118.9(4) . . ?
F13 C11 C10 120.5(4) . . ?
F13 C11 C12 120.5(4) . . ?
C11 C12 C13 120.2(4) . . ?
F14 C12 C11 120.0(4) . . ?
F14 C12 C13 119.8(4) . . ?
C12 C13 C8 122.9(4) . . ?
F15 C13 C8 119.7(3) . . ?
F15 C13 C12 117.3(3) . . ?
C15 C14 C1 127.2(3) . . ?
C19 C14 C1 118.3(3) . . ?
C19 C14 C15 114.5(3) . . ?
F6 C15 C14 121.2(3) . . ?
F6 C15 C16 116.2(3) . . ?
C16 C15 C14 122.6(4) . . ?
F7 C16 C15 120.0(4) . . ?
F7 C16 C17 119.7(4) . . ?
C17 C16 C15 120.3(4) . . ?
C22 F16 Er1 133.5(2) . . ?
F8 C17 C16 120.9(4) . . ?
F8 C17 C18 119.4(4) . . ?
C16 C17 C18 119.7(4) . . ?
F9 C18 C17 120.8(4) . . ?
F9 C18 C19 120.1(4) . . ?
C17 C18 C19 119.1(4) . . ?
F10 C19 C14 120.1(3) . . ?
F10 C19 C18 116.1(4) . . ?
C18 C19 C14 123.8(4) . . ?
O2 C20 C21 112.6(3) . . ?
O2 C20 C27 106.1(3) . . ?
O2 C20 C33 110.7(3) . . ?
C27 C20 C21 112.9(3) . . ?
C27 C20 C33 111.8(3) . . ?
C33 C20 C21 102.8(3) . . ?
C22 C21 C20 123.8(4) . . ?
C26 C21 C20 121.5(3) . . ?
C26 C21 C22 114.5(4) . . ?
F16 C22 C21 123.3(4) . . ?
F16 C22 C23 114.4(3) . . ?
C23 C22 C21 122.3(4) . . ?
F17 C23 C22 119.7(4) . . ?
F17 C23 C24 119.4(4) . . ?
C24 C23 C22 120.9(4) . . ?
F18 C24 C23 121.8(4) . . ?
F18 C24 C25 119.5(4) . . ?
C23 C24 C25 118.7(4) . . ?
F19 C25 C24 119.7(4) . . ?
F19 C25 C26 120.9(4) . . ?
C26 C25 C24 119.4(4) . . ?
F20 C26 C21 118.5(3) . . ?
F20 C26 C25 117.3(3) . . ?
C25 C26 C21 124.2(3) . . ?
C28 C27 C20 126.7(4) . . ?
C28 C27 C32 114.6(4) . . ?
C32 C27 C20 118.5(4) . . ?
F21 C28 C27 121.4(3) . . ?
F21 C28 C29 115.5(4) . . ?
C27 C28 C29 123.1(4) . . ?
F22 C29 C28 120.3(4) . . ?
F22 C29 C30 120.2(4) . . ?
C30 C29 C28 119.5(4) . . ?
F23 C30 C29 120.2(5) . . ?
F23 C30 C31 120.5(4) . . ?
C29 C30 C31 119.2(4) . . ?
F24 C31 C30 120.0(4) . . ?
F24 C31 C32 119.6(5) . . ?
C30 C31 C32 120.4(4) . . ?
F25 C32 C27 119.7(4) . . ?
F25 C32 C31 117.5(4) . . ?
C31 C32 C27 122.8(4) . . ?
C34 C33 C20 118.5(3) . . ?
C34 C33 C38 113.8(4) . . ?
C38 C33 C20 127.6(4) . . ?
F26 C34 C33 120.5(4) . . ?
F26 C34 C35 115.3(4) . . ?
C33 C34 C35 124.1(4) . . ?
F27 C35 C34 120.8(4) . . ?
F27 C35 C36 119.9(4) . . ?
C36 C35 C34 119.3(4) . . ?
F28 C36 C35 120.1(4) . . ?
F28 C36 C37 120.8(4) . . ?
C37 C36 C35 119.1(4) . . ?
F29 C37 C36 120.0(4) . . ?
F29 C37 C38 119.6(4) . . ?
C36 C37 C38 120.4(4) . . ?
F30 C38 C33 121.3(4) . . ?
F30 C38 C37 115.3(3) . . ?
C37 C38 C33 123.4(4) . . ?
O3 C39 C40 107.1(3) . . ?
O3 C39 C46 113.2(3) . . ?
O3 C39 C52 109.5(3) . . ?
C46 C39 C40 111.1(3) . . ?
C46 C39 C52 102.4(3) . . ?
C52 C39 C40 113.7(3) . . ?
C41 C40 C39 119.5(3) . . ?
C45 C40 C39 125.0(4) . . ?
C45 C40 C41 115.3(4) . . ?
F31 C41 C40 120.5(3) . . ?
F31 C41 C42 115.9(4) . . ?
C42 C41 C40 123.6(4) . . ?
F32 C42 C41 120.8(4) . . ?
F32 C42 C43 120.2(4) . . ?
C43 C42 C41 119.0(4) . . ?
F33 C43 C42 119.5(5) . . ?
F33 C43 C44 121.0(4) . . ?
C44 C43 C42 119.4(4) . . ?
F34 C44 C43 120.0(4) . . ?
F34 C44 C45 119.6(5) . . ?
C43 C44 C45 120.4(4) . . ?
F35 C45 C40 122.8(4) . . ?
F35 C45 C44 115.1(4) . . ?
C40 C45 C44 122.0(4) . . ?
C47 C46 C39 119.8(4) . . ?
C47 C46 C51 114.3(4) . . ?
C51 C46 C39 125.8(4) . . ?
F36 C47 C46 119.0(4) . . ?
F36 C47 C48 116.9(4) . . ?
C48 C47 C46 124.1(5) . . ?
F37 C48 C47 120.4(5) . . ?
F37 C48 C49 119.9(5) . . ?
C49 C48 C47 119.7(5) . . ?
F38 C49 C48 121.0(5) . . ?
F38 C49 C50 120.1(5) . . ?
C48 C49 C50 118.9(5) . . ?
F39 C50 C49 119.9(4) . . ?
F39 C50 C51 119.1(5) . . ?
C49 C50 C51 121.0(4) . . ?
F40 C51 C46 121.9(4) . . ?
F40 C51 C50 116.2(4) . . ?
C50 C51 C46 122.0(4) . . ?
C53 C52 C39 128.9(3) . . ?
C53 C52 C57 114.0(4) . . ?
C57 C52 C39 117.1(3) . . ?
F41 C53 C52 121.6(4) . . ?
F41 C53 C54 115.3(3) . . ?
C54 C53 C52 123.1(4) . . ?
F42 C54 C53 119.4(4) . . ?
F42 C54 C55 120.0(4) . . ?
C55 C54 C53 120.6(4) . . ?
F43 C55 C54 120.9(4) . . ?
F43 C55 C56 120.9(4) . . ?
C54 C55 C56 118.1(4) . . ?
F44 C56 C55 119.4(4) . . ?
F44 C56 C57 120.4(4) . . ?
C57 C56 C55 120.2(4) . . ?
F45 C57 C52 119.9(3) . . ?
F45 C57 C56 116.1(3) . . ?
C56 C57 C52 123.9(4) . . ?
C63' C58' N1' 126.3(12) . . ?
C63' C58' C59' 120.0 . . ?
C59' C58' N1' 113.5(12) . . ?
C58' C63' C64' 121.6(12) . . ?
C62' C63' C58' 120.0 . . ?
C62' C63' C64' 118.0(12) . . ?
C63' C62' H62' 120.0 . . ?
C63' C62' C61' 120.0 . . ?
C61' C62' H62' 120.0 . . ?
C62' C61' H61' 120.0 . . ?
C62' C61' C60' 120.0 . . ?
C60' C61' H61' 120.0 . . ?
C61' C60' H60' 120.0 . . ?
C61' C60' C59' 120.0 . . ?
C59' C60' H60' 120.0 . . ?
Er1 C59' H59' 63.7 . . ?
C58' C59' Er1 77.5(5) . . ?
C58' C59' H59' 120.0 . . ?
C60' C59' Er1 131.3(6) . . ?
C60' C59' C58' 120.0 . . ?
C60' C59' H59' 120.0 . . ?
C58 C63 C62 120.0 . . ?
C58 C63 C64 126.0(8) . . ?
C62 C63 C64 113.9(8) . . ?
C63 C58 N1 118.0(11) . . ?
C63 C58 C59 120.0 . . ?
C59 C58 N1 121.8(11) . . ?
C58 C59 H59 120.0 . . ?
C60 C59 C58 120.0 . . ?
C60 C59 H59 120.0 . . ?
C59 C60 H60 120.0 . . ?
C59 C60 C61 120.0 . . ?
C61 C60 H60 120.0 . . ?
C60 C61 H61 120.0 . . ?
C62 C61 C60 120.0 . . ?
C62 C61 H61 120.0 . . ?
C63 C62 H62 120.0 . . ?
C61 C62 C63 120.0 . . ?
C61 C62 H62 120.0 . . ?
C63 C64 H64A 109.5 . . ?
C63 C64 H64B 109.5 . . ?
C63 C64 H64C 109.5 . . ?
H64A C64 H64B 109.5 . . ?
H64A C64 H64C 109.5 . . ?
H64B C64 H64C 109.5 . . ?
C63' C64' H64D 109.5 . . ?
C63' C64' H64E 109.5 . . ?
C63' C64' H64F 109.5 . . ?
H64D C64' H64E 109.5 . . ?
H64D C64' H64F 109.5 . . ?
H64E C64' H64F 109.5 . . ?
N1 C65 H65A 109.5 . . ?
N1 C65 H65B 109.5 . . ?
N1 C65 H65C 109.5 . . ?
H65A C65 H65B 109.5 . . ?
H65A C65 H65C 109.5 . . ?
H65B C65 H65C 109.5 . . ?
N1' C65' H65D 109.5 . . ?
N1' C65' H65E 109.5 . . ?
N1' C65' H65F 109.5 . . ?
H65D C65' H65E 109.5 . . ?
H65D C65' H65F 109.5 . . ?
H65E C65' H65F 109.5 . . ?
N1' C66' H66A 109.5 . . ?
N1' C66' H66B 109.5 . . ?
N1' C66' H66C 109.5 . . ?
H66A C66' H66B 109.5 . . ?
H66A C66' H66C 109.5 . . ?
H66B C66' H66C 109.5 . . ?
N1 C66 H66D 109.5 . . ?
N1 C66 H66E 109.5 . . ?
N1 C66 H66F 109.5 . . ?
H66D C66 H66E 109.5 . . ?
H66D C66 H66F 109.5 . . ?
H66E C66 H66F 109.5 . . ?

loop_
_geom_bond_atom_site_label_1
_geom_bond_atom_site_label_2
_geom_bond_distance
_geom_bond_site_symmetry_2
_geom_bond_publ_flag
F1 Er1 2.615(2) . ?
F1 C3 1.360(4) . ?
C1 O1 1.374(4) . ?
C1 C2 1.550(5) . ?
C1 C8 1.543(5) . ?
C1 C14 1.562(5) . ?
Er1 N1' 2.55(2) . ?
Er1 O1 2.082(3) . ?
Er1 N1 2.49(2) . ?
Er1 O2 2.083(2) . ?
Er1 O3 2.066(3) . ?
Er1 F16 2.586(2) . ?
Er1 C59' 2.987(11) . ?
N1' C58' 1.41(2) . ?
N1' C65' 1.444(13) . ?
N1' C66' 1.472(14) . ?
N1 C58 1.42(2) . ?
N1 C65 1.437(13) . ?
N1 C66 1.467(14) . ?
C2 C3 1.385(5) . ?
C2 C7 1.382(5) . ?
O2 C20 1.366(4) . ?
F2 C4 1.339(4) . ?
O3 C39 1.366(5) . ?
F3 C5 1.330(4) . ?
C3 C4 1.372(5) . ?
F4 C6 1.336(4) . ?
C4 C5 1.381(5) . ?
C5 C6 1.378(5) . ?
F5 C7 1.351(4) . ?
C6 C7 1.376(5) . ?
F6 C15 1.345(4) . ?
F7 C16 1.340(4) . ?
F8 C17 1.348(5) . ?
C8 C9 1.381(6) . ?
C8 C13 1.403(5) . ?
C9 C10 1.374(6) . ?
C9 F11 1.353(4) . ?
F9 C18 1.341(5) . ?
C10 C11 1.385(6) . ?
C10 F12 1.332(5) . ?
F10 C19 1.345(4) . ?
C11 C12 1.371(6) . ?
C11 F13 1.329(5) . ?
C12 C13 1.372(6) . ?
C12 F14 1.345(4) . ?
C13 F15 1.345(5) . ?
C14 C15 1.401(5) . ?
C14 C19 1.390(5) . ?
C15 C16 1.372(6) . ?
C16 C17 1.366(6) . ?
F16 C22 1.348(4) . ?
F17 C23 1.347(4) . ?
C17 C18 1.374(6) . ?
F18 C24 1.331(5) . ?
C18 C19 1.377(6) . ?
F19 C25 1.331(4) . ?
F20 C26 1.351(4) . ?
C20 C21 1.563(6) . ?
C20 C27 1.546(5) . ?
C20 C33 1.562(5) . ?
C21 C22 1.393(5) . ?
C21 C26 1.392(6) . ?
F21 C28 1.344(5) . ?
F22 C29 1.330(5) . ?
C22 C23 1.380(6) . ?
F23 C30 1.333(5) . ?
C23 C24 1.371(6) . ?
F24 C31 1.346(5) . ?
C24 C25 1.379(6) . ?
C25 C26 1.368(6) . ?
F25 C32 1.336(5) . ?
F26 C34 1.347(4) . ?
F27 C35 1.332(5) . ?
C27 C28 1.386(6) . ?
C27 C32 1.398(6) . ?
F28 C36 1.340(5) . ?
C28 C29 1.394(6) . ?
F29 C37 1.343(4) . ?
C29 C30 1.369(7) . ?
F30 C38 1.342(4) . ?
C30 C31 1.371(7) . ?
C31 C32 1.377(6) . ?
F31 C41 1.335(5) . ?
F32 C42 1.328(5) . ?
F33 C43 1.343(5) . ?
C33 C34 1.384(6) . ?
C33 C38 1.396(5) . ?
C34 C35 1.386(6) . ?
F34 C44 1.329(5) . ?
F35 C45 1.337(5) . ?
C35 C36 1.376(6) . ?
F36 C47 1.343(5) . ?
C36 C37 1.363(6) . ?
F37 C48 1.344(6) . ?
C37 C38 1.378(6) . ?
F38 C49 1.340(5) . ?
F39 C50 1.348(5) . ?
C39 C40 1.559(5) . ?
C39 C46 1.552(5) . ?
C39 C52 1.559(5) . ?
C40 C41 1.387(6) . ?
C40 C45 1.373(6) . ?
F40 C51 1.334(5) . ?
C41 C42 1.385(5) . ?
F41 C53 1.351(4) . ?
F42 C54 1.348(4) . ?
C42 C43 1.371(6) . ?
F43 C55 1.332(5) . ?
C43 C44 1.359(7) . ?
C44 C45 1.402(6) . ?
F44 C56 1.349(4) . ?
F45 C57 1.355(4) . ?
C46 C47 1.387(6) . ?
C46 C51 1.398(6) . ?
C47 C48 1.372(7) . ?
C48 C49 1.362(7) . ?
C49 C50 1.368(7) . ?
C50 C51 1.380(6) . ?
C52 C53 1.384(5) . ?
C52 C57 1.395(5) . ?
C53 C54 1.377(6) . ?
C54 C55 1.371(6) . ?
C55 C56 1.374(6) . ?
C56 C57 1.360(6) . ?
C58' C63' 1.3900 . ?
C58' C59' 1.3900 . ?
C63' C62' 1.3900 . ?
C63' C64' 1.49(2) . ?
C62' H62' 0.9500 . ?
C62' C61' 1.3900 . ?
C61' H61' 0.9500 . ?
C61' C60' 1.3900 . ?
C60' H60' 0.9500 . ?
C60' C59' 1.3900 . ?
C59' H59' 0.9500 . ?
C63 C58 1.3900 . ?
C63 C62 1.3900 . ?
C63 C64 1.574(18) . ?
C58 C59 1.3900 . ?
C59 H59 0.9500 . ?
C59 C60 1.3900 . ?
C60 H60 0.9500 . ?
C60 C61 1.3900 . ?
C61 H61 0.9500 . ?
C61 C62 1.3900 . ?
C62 H62 0.9500 . ?
C64 H64A 0.9800 . ?
C64 H64B 0.9800 . ?
C64 H64C 0.9800 . ?
C64' H64D 0.9800 . ?
C64' H64E 0.9800 . ?
C64' H64F 0.9800 . ?
C65 H65A 0.9800 . ?
C65 H65B 0.9800 . ?
C65 H65C 0.9800 . ?
C65' H65D 0.9800 . ?
C65' H65E 0.9800 . ?
C65' H65F 0.9800 . ?
C66' H66A 0.9800 . ?
C66' H66B 0.9800 . ?
C66' H66C 0.9800 . ?
C66 H66D 0.9800 . ?
C66 H66E 0.9800 . ?
C66 H66F 0.9800 . ?

loop_
_geom_torsion_atom_site_label_1
_geom_torsion_atom_site_label_2
_geom_torsion_atom_site_label_3
_geom_torsion_atom_site_label_4
_geom_torsion
_geom_torsion_site_symmetry_1
_geom_torsion_site_symmetry_2
_geom_torsion_site_symmetry_3
_geom_torsion_site_symmetry_4
_geom_torsion_publ_flag
F1 C3 C4 F2 -1.9(5) . . . . ?
F1 C3 C4 C5 177.1(4) . . . . ?
C1 C2 C3 F1 3.6(6) . . . . ?
C1 C2 C3 C4 -175.4(4) . . . . ?
C1 C2 C7 F5 0.5(6) . . . . ?
C1 C2 C7 C6 177.7(4) . . . . ?
C1 C8 C9 C10 -175.9(4) . . . . ?
C1 C8 C9 F11 3.8(6) . . . . ?
C1 C8 C13 C12 176.1(3) . . . . ?
C1 C8 C13 F15 -7.7(5) . . . . ?
C1 C14 C15 F6 1.4(5) . . . . ?
C1 C14 C15 C16 -179.1(3) . . . . ?
C1 C14 C19 F10 -1.6(5) . . . . ?
C1 C14 C19 C18 -179.9(3) . . . . ?
Er1 F1 C3 C2 13.0(5) . . . . ?
Er1 F1 C3 C4 -167.9(2) . . . . ?
Er1 N1' C58' C63' -121.4(10) . . . . ?
Er1 N1' C58' C59' 53.5(8) . . . . ?
Er1 N1 C58 C63 61.3(11) . . . . ?
Er1 N1 C58 C59 -114.6(10) . . . . ?
Er1 O2 C20 C21 0.9(9) . . . . ?
Er1 O2 C20 C27 124.9(6) . . . . ?
Er1 O2 C20 C33 -113.6(6) . . . . ?
Er1 F16 C22 C21 6.4(6) . . . . ?
Er1 F16 C22 C23 -173.0(2) . . . . ?
N1' C58' C63' C62' 174.6(15) . . . . ?
N1' C58' C63' C64' -13.1(16) . . . . ?
N1' C58' C59' Er1 -44.4(10) . . . . ?
N1' C58' C59' C60' -175.2(13) . . . . ?
O1 C1 C2 C3 -4.8(5) . . . . ?
O1 C1 C2 C7 176.2(3) . . . . ?
O1 C1 C8 C9 108.4(4) . . . . ?
O1 C1 C8 C13 -64.3(4) . . . . ?
O1 C1 C14 C15 134.2(4) . . . . ?
O1 C1 C14 C19 -47.1(4) . . . . ?
N1 C58 C59 C60 175.8(13) . . . . ?
C2 C1 O1 Er1 -29.1(8) . . . . ?
C2 C1 C8 C9 -13.1(5) . . . . ?
C2 C1 C8 C13 174.2(3) . . . . ?
C2 C1 C14 C15 -105.1(4) . . . . ?
C2 C1 C14 C19 73.5(4) . . . . ?
C2 C3 C4 F2 177.2(4) . . . . ?
C2 C3 C4 C5 -3.8(6) . . . . ?
O2 C20 C21 C22 -11.0(5) . . . . ?
O2 C20 C21 C26 174.6(4) . . . . ?
O2 C20 C27 C28 -106.2(4) . . . . ?
O2 C20 C27 C32 69.3(4) . . . . ?
O2 C20 C33 C34 46.8(5) . . . . ?
O2 C20 C33 C38 -138.0(4) . . . . ?
F2 C4 C5 F3 1.2(6) . . . . ?
F2 C4 C5 C6 -179.7(4) . . . . ?
O3 C39 C40 C41 -68.3(4) . . . . ?
O3 C39 C40 C45 105.6(5) . . . . ?
O3 C39 C46 C47 177.2(4) . . . . ?
O3 C39 C46 C51 -0.5(6) . . . . ?
O3 C39 C52 C53 131.5(4) . . . . ?
O3 C39 C52 C57 -51.7(4) . . . . ?
F3 C5 C6 F4 0.3(6) . . . . ?
F3 C5 C6 C7 180.0(4) . . . . ?
C3 C2 C7 F5 -178.6(3) . . . . ?
C3 C2 C7 C6 -1.4(6) . . . . ?
C3 C4 C5 F3 -177.8(4) . . . . ?
C3 C4 C5 C6 1.3(6) . . . . ?
F4 C6 C7 C2 178.9(4) . . . . ?
F4 C6 C7 F5 -3.8(6) . . . . ?
C4 C5 C6 F4 -178.8(4) . . . . ?
C4 C5 C6 C7 0.9(6) . . . . ?
C5 C6 C7 C2 -0.8(6) . . . . ?
C5 C6 C7 F5 176.5(4) . . . . ?
F6 C15 C16 F7 -2.8(5) . . . . ?
F6 C15 C16 C17 177.9(3) . . . . ?
F7 C16 C17 F8 2.2(6) . . . . ?
F7 C16 C17 C18 -179.4(3) . . . . ?
C7 C2 C3 F1 -177.3(3) . . . . ?
C7 C2 C3 C4 3.7(6) . . . . ?
F8 C17 C18 F9 0.3(6) . . . . ?
F8 C17 C18 C19 179.5(3) . . . . ?
C8 C1 O1 Er1 -149.8(5) . . . . ?
C8 C1 C2 C3 113.3(4) . . . . ?
C8 C1 C2 C7 -65.8(4) . . . . ?
C8 C1 C14 C15 16.1(5) . . . . ?
C8 C1 C14 C19 -165.2(3) . . . . ?
C8 C9 C10 C11 1.3(6) . . . . ?
C8 C9 C10 F12 -178.3(4) . . . . ?
C9 C8 C13 C12 2.5(5) . . . . ?
C9 C8 C13 F15 178.8(3) . . . . ?
C9 C10 C11 C12 1.2(6) . . . . ?
C9 C10 C11 F13 -177.4(4) . . . . ?
F9 C18 C19 F10 0.4(5) . . . . ?
F9 C18 C19 C14 178.7(3) . . . . ?
C10 C11 C12 C13 -1.7(6) . . . . ?
C10 C11 C12 F14 -179.1(4) . . . . ?
C11 C12 C13 C8 -0.3(6) . . . . ?
C11 C12 C13 F15 -176.6(3) . . . . ?
F11 C9 C10 C11 -178.4(4) . . . . ?
F11 C9 C10 F12 2.0(5) . . . . ?
F12 C10 C11 C12 -179.1(4) . . . . ?
F12 C10 C11 F13 2.2(6) . . . . ?
F13 C11 C12 C13 176.9(4) . . . . ?
F13 C11 C12 F14 -0.5(6) . . . . ?
C13 C8 C9 C10 -3.1(5) . . . . ?
C13 C8 C9 F11 176.6(3) . . . . ?
F14 C12 C13 C8 177.2(3) . . . . ?
F14 C12 C13 F15 0.9(5) . . . . ?
C14 C1 O1 Er1 87.8(6) . . . . ?
C14 C1 C2 C3 -123.8(4) . . . . ?
C14 C1 C2 C7 57.2(4) . . . . ?
C14 C1 C8 C9 -131.6(4) . . . . ?
C14 C1 C8 C13 55.7(4) . . . . ?
C14 C15 C16 F7 177.7(3) . . . . ?
C14 C15 C16 C17 -1.7(6) . . . . ?
C15 C14 C19 F10 177.2(3) . . . . ?
C15 C14 C19 C18 -1.0(5) . . . . ?
C15 C16 C17 F8 -178.4(3) . . . . ?
C15 C16 C17 C18 0.0(6) . . . . ?
C16 C17 C18 F9 -178.1(3) . . . . ?
C16 C17 C18 C19 1.1(6) . . . . ?
F16 C22 C23 F17 -0.7(6) . . . . ?
F16 C22 C23 C24 178.7(4) . . . . ?
F17 C23 C24 F18 -1.2(6) . . . . ?
F17 C23 C24 C25 178.9(4) . . . . ?
C17 C18 C19 F10 -178.8(3) . . . . ?
C17 C18 C19 C14 -0.5(6) . . . . ?
F18 C24 C25 F19 2.2(6) . . . . ?
F18 C24 C25 C26 -178.4(4) . . . . ?
C19 C14 C15 F6 -177.4(3) . . . . ?
C19 C14 C15 C16 2.2(5) . . . . ?
F19 C25 C26 F20 0.0(6) . . . . ?
F19 C25 C26 C21 177.9(4) . . . . ?
C20 C21 C22 F16 6.6(6) . . . . ?
C20 C21 C22 C23 -174.0(4) . . . . ?
C20 C21 C26 F20 -6.8(6) . . . . ?
C20 C21 C26 C25 175.3(4) . . . . ?
C20 C27 C28 F21 1.7(6) . . . . ?
C20 C27 C28 C29 -178.4(4) . . . . ?
C20 C27 C32 F25 1.6(5) . . . . ?
C20 C27 C32 C31 179.0(4) . . . . ?
C20 C33 C34 F26 0.7(6) . . . . ?
C20 C33 C34 C35 178.3(4) . . . . ?
C20 C33 C38 F30 3.1(6) . . . . ?
C20 C33 C38 C37 -176.8(4) . . . . ?
C21 C20 C27 C28 17.6(5) . . . . ?
C21 C20 C27 C32 -166.9(3) . . . . ?
C21 C20 C33 C34 -73.8(4) . . . . ?
C21 C20 C33 C38 101.5(4) . . . . ?
C21 C22 C23 F17 179.9(4) . . . . ?
C21 C22 C23 C24 -0.7(7) . . . . ?
F21 C28 C29 F22 -1.7(6) . . . . ?
F21 C28 C29 C30 176.2(4) . . . . ?
F22 C29 C30 F23 -0.8(7) . . . . ?
F22 C29 C30 C31 177.9(4) . . . . ?
C22 C21 C26 F20 178.3(3) . . . . ?
C22 C21 C26 C25 0.4(6) . . . . ?
C22 C23 C24 F18 179.4(4) . . . . ?
C22 C23 C24 C25 -0.4(7) . . . . ?
F23 C30 C31 F24 -1.5(7) . . . . ?
F23 C30 C31 C32 179.5(4) . . . . ?
C23 C24 C25 F19 -177.9(4) . . . . ?
C23 C24 C25 C26 1.5(6) . . . . ?
F24 C31 C32 F25 0.3(6) . . . . ?
F24 C31 C32 C27 -177.1(4) . . . . ?
C24 C25 C26 F20 -179.4(4) . . . . ?
C24 C25 C26 C21 -1.5(6) . . . . ?
C26 C21 C22 F16 -178.6(4) . . . . ?
C26 C21 C22 C23 0.7(6) . . . . ?
F26 C34 C35 F27 -2.6(7) . . . . ?
F26 C34 C35 C36 176.0(4) . . . . ?
F27 C35 C36 F28 -0.2(7) . . . . ?
F27 C35 C36 C37 178.4(4) . . . . ?
C27 C20 C21 C22 -131.1(4) . . . . ?
C27 C20 C21 C26 54.4(5) . . . . ?
C27 C20 C33 C34 164.9(4) . . . . ?
C27 C20 C33 C38 -19.9(6) . . . . ?
C27 C28 C29 F22 178.4(4) . . . . ?
C27 C28 C29 C30 -3.7(7) . . . . ?
F28 C36 C37 F29 -0.2(6) . . . . ?
F28 C36 C37 C38 179.8(4) . . . . ?
C28 C27 C32 F25 177.6(3) . . . . ?
C28 C27 C32 C31 -5.1(6) . . . . ?
C28 C29 C30 F23 -178.7(4) . . . . ?
C28 C29 C30 C31 0.1(7) . . . . ?
F29 C37 C38 F30 -0.3(6) . . . . ?
F29 C37 C38 C33 179.6(4) . . . . ?
C29 C30 C31 F24 179.8(4) . . . . ?
C29 C30 C31 C32 0.8(7) . . . . ?
C30 C31 C32 F25 179.3(4) . . . . ?
C30 C31 C32 C27 1.9(7) . . . . ?
F31 C41 C42 F32 -0.1(6) . . . . ?
F31 C41 C42 C43 179.0(4) . . . . ?
C32 C27 C28 F21 -173.9(3) . . . . ?
C32 C27 C28 C29 6.0(6) . . . . ?
F32 C42 C43 F33 0.6(7) . . . . ?
F32 C42 C43 C44 178.4(5) . . . . ?
F33 C43 C44 F34 0.1(9) . . . . ?
F33 C43 C44 C45 179.9(5) . . . . ?
C33 C20 C21 C22 108.2(4) . . . . ?
C33 C20 C21 C26 -66.2(4) . . . . ?
C33 C20 C27 C28 133.0(4) . . . . ?
C33 C20 C27 C32 -51.6(5) . . . . ?
C33 C34 C35 F27 179.7(4) . . . . ?
C33 C34 C35 C36 -1.7(7) . . . . ?
C34 C33 C38 F30 178.5(4) . . . . ?
C34 C33 C38 C37 -1.5(6) . . . . ?
C34 C35 C36 F28 -178.8(4) . . . . ?
C34 C35 C36 C37 -0.3(7) . . . . ?
F34 C44 C45 F35 1.4(8) . . . . ?
F34 C44 C45 C40 179.3(5) . . . . ?
C35 C36 C37 F29 -178.7(4) . . . . ?
C35 C36 C37 C38 1.2(7) . . . . ?
F36 C47 C48 F37 -1.5(8) . . . . ?
F36 C47 C48 C49 176.1(5) . . . . ?
C36 C37 C38 F30 179.7(4) . . . . ?
C36 C37 C38 C33 -0.3(7) . . . . ?
F37 C48 C49 F38 0.1(9) . . . . ?
F37 C48 C49 C50 178.7(5) . . . . ?
F38 C49 C50 F39 1.3(8) . . . . ?
F38 C49 C50 C51 179.4(5) . . . . ?
C38 C33 C34 F26 -175.1(4) . . . . ?
C38 C33 C34 C35 2.5(7) . . . . ?
F39 C50 C51 F40 -2.5(7) . . . . ?
F39 C50 C51 C46 176.8(4) . . . . ?
C39 C40 C41 F31 -3.1(6) . . . . ?
C39 C40 C41 C42 178.4(4) . . . . ?
C39 C40 C45 F35 1.2(8) . . . . ?
C39 C40 C45 C44 -176.5(5) . . . . ?
C39 C46 C47 F36 5.5(6) . . . . ?
C39 C46 C47 C48 -175.7(5) . . . . ?
C39 C46 C51 F40 -3.1(7) . . . . ?
C39 C46 C51 C50 177.6(4) . . . . ?
C39 C52 C53 F41 1.3(6) . . . . ?
C39 C52 C53 C54 179.8(4) . . . . ?
C39 C52 C57 F45 -2.6(5) . . . . ?
C39 C52 C57 C56 -179.3(4) . . . . ?
C40 C39 C46 C47 -62.3(5) . . . . ?
C40 C39 C46 C51 120.0(4) . . . . ?
C40 C39 C52 C53 11.8(6) . . . . ?
C40 C39 C52 C57 -171.3(3) . . . . ?
C40 C41 C42 F32 178.4(4) . . . . ?
C40 C41 C42 C43 -2.5(7) . . . . ?
C41 C40 C45 F35 175.3(4) . . . . ?
C41 C40 C45 C44 -2.4(7) . . . . ?
C41 C42 C43 F33 -178.5(4) . . . . ?
C41 C42 C43 C44 -0.7(8) . . . . ?
F41 C53 C54 F42 -2.4(6) . . . . ?
F41 C53 C54 C55 176.4(4) . . . . ?
F42 C54 C55 F43 0.6(6) . . . . ?
F42 C54 C55 C56 179.2(4) . . . . ?
C42 C43 C44 F34 -177.7(5) . . . . ?
C42 C43 C44 C45 2.1(9) . . . . ?
F43 C55 C56 F44 1.0(6) . . . . ?
F43 C55 C56 C57 179.1(4) . . . . ?
C43 C44 C45 F35 -178.4(5) . . . . ?
C43 C44 C45 C40 -0.5(9) . . . . ?
F44 C56 C57 F45 1.6(6) . . . . ?
F44 C56 C57 C52 178.4(4) . . . . ?
C45 C40 C41 F31 -177.6(4) . . . . ?
C45 C40 C41 C42 3.9(6) . . . . ?
C46 C39 C40 C41 167.7(4) . . . . ?
C46 C39 C40 C45 -18.4(6) . . . . ?
C46 C39 C52 C53 -108.1(4) . . . . ?
C46 C39 C52 C57 68.8(4) . . . . ?
C46 C47 C48 F37 179.7(5) . . . . ?
C46 C47 C48 C49 -2.7(9) . . . . ?
C47 C46 C51 F40 179.1(4) . . . . ?
C47 C46 C51 C50 -0.2(7) . . . . ?
C47 C48 C49 F38 -177.5(5) . . . . ?
C47 C48 C49 C50 1.0(9) . . . . ?
C48 C49 C50 F39 -177.3(5) . . . . ?
C48 C49 C50 C51 0.9(8) . . . . ?
C49 C50 C51 F40 179.4(5) . . . . ?
C49 C50 C51 C46 -1.3(8) . . . . ?
C51 C46 C47 F36 -176.5(4) . . . . ?
C51 C46 C47 C48 2.2(7) . . . . ?
C52 C39 C40 C41 52.8(5) . . . . ?
C52 C39 C40 C45 -133.3(4) . . . . ?
C52 C39 C46 C47 59.4(5) . . . . ?
C52 C39 C46 C51 -118.3(4) . . . . ?
C52 C53 C54 F42 178.9(4) . . . . ?
C52 C53 C54 C55 -2.3(6) . . . . ?
C53 C52 C57 F45 174.7(3) . . . . ?
C53 C52 C57 C56 -1.9(6) . . . . ?
C53 C54 C55 F43 -178.2(4) . . . . ?
C53 C54 C55 C56 0.4(6) . . . . ?
C54 C55 C56 F44 -177.6(4) . . . . ?
C54 C55 C56 C57 0.5(6) . . . . ?
C55 C56 C57 F45 -176.4(4) . . . . ?
C55 C56 C57 C52 0.3(6) . . . . ?
C57 C52 C53 F41 -175.7(3) . . . . ?
C57 C52 C53 C54 2.9(6) . . . . ?
C58' C63' C62' C61' 0.0 . . . . ?
C63' C58' C59' Er1 130.8(6) . . . . ?
C63' C58' C59' C60' 0.0 . . . . ?
C63' C62' C61' C60' 0.0 . . . . ?
C62' C61' C60' C59' 0.0 . . . . ?
C61' C60' C59' Er1 -100.1(6) . . . . ?
C61' C60' C59' C58' 0.0 . . . . ?
C59' C58' C63' C62' 0.0 . . . . ?
C59' C58' C63' C64' 172.4(12) . . . . ?
C63 C58 C59 C60 0.0 . . . . ?
C58 C63 C62 C61 0.0 . . . . ?
C58 C59 C60 C61 0.0 . . . . ?
C59 C60 C61 C62 0.0 . . . . ?
C60 C61 C62 C63 0.0 . . . . ?
C62 C63 C58 N1 -176.0(12) . . . . ?
C62 C63 C58 C59 0.0 . . . . ?
C64 C63 C58 N1 -0.3(14) . . . . ?
C64 C63 C58 C59 175.7(9) . . . . ?
C64 C63 C62 C61 -176.2(8) . . . . ?
C64' C63' C62' C61' -172.6(11) . . . . ?
C65 N1 C58 C63 -65(2) . . . . ?
C65 N1 C58 C59 118.6(15) . . . . ?
C65' N1' C58' C63' 117.6(16) . . . . ?
C65' N1' C58' C59' -68(2) . . . . ?
C66' N1' C58' C63' -10(4) . . . . ?
C66' N1' C58' C59' 165(3) . . . . ?
C66 N1 C58 C63 -179(3) . . . . ?
C66 N1 C58 C59 6(3) . . . . ?

loop_
_smtbx_masks_void_nr
_smtbx_masks_void_average_x
_smtbx_masks_void_average_y
_smtbx_masks_void_average_z
_smtbx_masks_void_volume
_smtbx_masks_void_count_electrons
_smtbx_masks_void_content
1 0.000 0.000 -0.243 587.4 147.3 '2 toluene'
